data_7233413
loop_
_publ_author_name
'Yang, Da'
'Liu, Huan'
'Liu, Lei'
'Guo, Wen-Di'
'Lu, Yong'
'Liu, Ye'

_publ_section_title
;
 Co-catalysis over a tri-functional ligand modified Pd-catalyst for
 hydroxycarbonylation of terminal alkynes towards \a,\b-unsaturated
 carboxylic acids
;
_journal_issue 19
_journal_name_full 'Green Chemistry'
_journal_page_first 5336
_journal_paper_doi 10.1039/C9GC01887E
_journal_volume 21
_journal_year 2019
_chemical_formula_moiety 'C42 H38 Cl2 O4 P2 Pd S'
_chemical_formula_sum 'C42 H38 Cl2 O4 P2 Pd S'
_chemical_formula_weight 878.02
_space_group_crystal_system monoclinic
_space_group_IT_number 14
_space_group_name_Hall '-P 2yn'
_space_group_name_H-M_alt 'P 1 21/n 1'
_symmetry_space_group_name_Hall '-P 2yn'
_symmetry_space_group_name_H-M 'P 1 21/n 1'
_atom_sites_solution_hydrogens geom
_atom_sites_solution_primary dual
_audit_creation_date 2019-02-27
_audit_creation_method
;
Olex2 1.2
(compiled 2018.05.29 svn.r3508 for OlexSys, GUI svn.r5506)
;
_audit_update_record
;
2019-06-04 deposited with the CCDC.    2019-08-20 downloaded from the CCDC.
;
_cell_angle_alpha 90
_cell_angle_beta 105.6360(10)
_cell_angle_gamma 90
_cell_formula_units_Z 4
_cell_length_a 16.7161(2)
_cell_length_b 13.98050(10)
_cell_length_c 19.1927(2)
_cell_measurement_reflns_used 40984
_cell_measurement_temperature 100.00(10)
_cell_measurement_theta_max 74.1770
_cell_measurement_theta_min 4.1150
_cell_volume 4319.34(8)
_computing_cell_refinement 'CrysAlisPro 1.171.39.32a (Rigaku OD, 2017)'
_computing_data_collection 'CrysAlisPro 1.171.39.32a (Rigaku OD, 2017)'
_computing_data_reduction 'CrysAlisPro 1.171.39.32a (Rigaku OD, 2017)'
_computing_molecular_graphics 'Olex2 (Dolomanov et al., 2009)'
_computing_publication_material 'Olex2 (Dolomanov et al., 2009)'
_computing_structure_refinement 'ShelXL (Sheldrick, 2015)'
_computing_structure_solution 'ShelXT (Sheldrick, 2015)'
_diffrn_ambient_environment N~2~
_diffrn_ambient_temperature 100.00(10)
_diffrn_detector 'CCD plate'
_diffrn_measured_fraction_theta_full 0.998
_diffrn_measured_fraction_theta_max 0.995
_diffrn_measurement_details
;
List of Runs (angles in degrees, time in seconds):

  # Type    Start    End  Width  t~exp~   \w     \q     \k     \f   Frames
#--------------------------------------------------------------------------
  1  \w    -86.00 -53.00   1.00    3.00    --    0.00 -46.00  53.00   33
  2  \w    -20.00  42.00   1.00    3.00    --    0.00  46.00-156.00   62
  3  \w     76.00 184.00   1.00    3.00    --   95.80  46.00-156.00  108
  4  \w     41.00  67.00   1.00    3.00    --   95.80 -46.00  53.00   26
  5  \w    -17.00  89.00   1.00    3.00    --    0.00  77.00 120.00  106
  6  \w    -17.00  89.00   1.00    3.00    --    0.00  38.00 -90.00  106
  7  \w    -78.00 -39.00   1.00    3.00    --    0.00 -19.00 150.00   39
  8  \w    -17.00  28.00   1.00    3.00    --    0.00  38.00 -30.00   45
  9  \w    -19.00  10.00   1.00    3.00    --    0.00  38.00  30.00   29
 10  \w     14.00  84.00   1.00    3.00    --    0.00  57.00  90.00   70
 11  \w     28.00  85.00   1.00    3.00    --    0.00  38.00   0.00   57
 12  \w     57.00  84.00   1.00    3.00    --    0.00  38.00  90.00   27
 13  \w     33.00  83.00   1.00    3.00    --    0.00  38.00  30.00   50
 14  \w    -22.00  51.00   1.00    3.00    --    0.00  82.00  30.00   73
 15  \w     38.00  89.00   1.00    3.00    --    0.00  38.00 -30.00   51
 16  \w    -15.00  11.00   1.00    3.00    --    0.00  38.00   0.00   26
 17  \w    -18.00  53.00   1.00    3.00    --    0.00  38.00  90.00   71
 18  \w    -31.00  23.00   1.00    3.00    --    0.00 -19.00 150.00   54
 19  \w     63.00 105.00   1.00    3.00    --   95.80  82.00  30.00   42
 20  \w     75.00 101.00   1.00    3.00    --   95.80  45.00  90.00   26
 21  \w    140.00 166.00   1.00    3.00    --   95.80  68.00-154.17   26
 22  \w     68.00  94.00   1.00    3.00    --   95.80  68.00-154.17   26
 23  \w    137.00 175.00   1.00    3.00    --   95.80  61.00 -30.00   38
 24  \w     65.00  91.00   1.00    3.00    --   95.80  77.00 150.00   26
 25  \w     63.00  89.00   1.00    3.00    --   95.80  81.00 -16.86   26
 26  \w     65.00  91.00   1.00    3.00    --   95.80  77.00-180.00   26
 27  \w     63.00  89.00   1.00    3.00    --   95.80  81.00-107.25   26
 28  \w    103.00 182.00   1.00    3.00    --   95.80  81.00-107.25   79
 29  \w     65.00 108.00   1.00    3.00    --   95.80  77.00   0.00   43
 30  \w     68.00 138.00   1.00    3.00    --   95.80  68.00 -53.09   70
 31  \w     66.00  93.00   1.00    3.00    --   95.80  75.00 -60.59   27
 32  \w     68.00  95.00   1.00    3.00    --   95.80  68.00 149.82   27
 33  \w     65.00 142.00   1.00    3.00    --   95.80  77.00 -90.00   77
 34  \w     64.00  89.00   1.00    3.00    --   95.80  82.00  90.00   25
 35  \w     72.00 135.00   1.00    3.00    --   95.80  61.00 -30.00   63
 36  \w     63.00  89.00   1.00    3.00    --   95.80  82.00-150.00   26
 37  \w     65.00  91.00   1.00    3.00    --   95.80  77.00 -30.00   26
 38  \w    145.00 178.00   1.00    3.00    --   95.80  82.00  77.33   33
 39  \w     89.00 127.00   1.00    3.00    --   95.80 -82.00  60.00   38
 40  \w     63.00  89.00   1.00    3.00    --   95.80  81.00  70.42   26
 41  \w     65.00 119.00   1.00    3.00    --   95.80  77.00 120.00   54
 42  \w     64.00  90.00   1.00    3.00    --   95.80  79.00 106.46   26
 43  \w    135.00 162.00   1.00    3.00    --   95.80  81.00  70.42   27
 44  \w     63.00 184.00   1.00    3.00    --   95.80  82.00-120.00  121
 45  \w     63.00  89.00   1.00    3.00    --   95.80  82.00 -60.00   26
 46  \w     37.00 128.00   1.00    3.00    --   95.80 -82.00 -30.00   91
 47  \w     63.00  90.00   1.00    3.00    --   95.80  82.00 -30.00   27
 48  \w     69.00 185.00   1.00    3.00    --   95.80  66.00 -24.43  116
 49  \w     65.00 101.00   1.00    3.00    --   95.80  78.00-136.76   36
 50  \w     67.00  93.00   1.00    3.00    --   95.80  72.00 -68.60   26
 51  \w     63.00  89.00   1.00    3.00    --   95.80  82.00  77.33   26
 52  \w     63.00  89.00   1.00    3.00    --   95.80  82.00 -90.00   26
 53  \w     63.00  89.00   1.00    3.00    --   95.80  82.00   0.00   26
 54  \w     76.00 185.00   1.00    3.00    --   95.80  48.00  92.59  109
 55  \w     71.00 176.00   1.00    3.00    --   95.80  61.00 120.00  105
 56  \w     65.00  91.00   1.00    3.00    --   95.80  77.00  90.00   26
 57  \w     63.00  89.00   1.00    3.00    --   95.80  82.00-180.00   26
 58  \w     76.00 139.00   1.00    3.00    --   95.80  36.00  38.65   63
 59  \w     93.00 119.00   1.00    3.00    --   95.80  80.00-158.94   26
 60  \w     64.00  90.00   1.00    3.00    --   95.80  80.00-158.94   26
 61  \w     14.00 127.00   1.00    3.00    --   95.80 -82.00 150.00  113
 62  \w     76.00 102.00   1.00    3.00    --   95.80  45.00 -90.00   26
 63  \w    142.00 185.00   1.00    3.00    --   95.80  76.00  23.21   43
 64  \w     76.00 178.00   1.00    3.00    --   95.80  31.00  71.23  102
 65  \w     68.00  94.00   1.00    3.00    --   95.80  68.00 170.20   26
 66  \w    109.00 185.00   1.00    3.00    --   95.80  68.00 170.20   76
 67  \w     19.00 116.00   1.00    3.00    --   95.80 -82.00  28.81   97
 68  \w     10.00 126.00   1.00    3.00    --   95.80 -77.00-180.00  116
 69  \w     65.00  95.00   1.00    3.00    --   95.80  76.00  23.21   30
 70  \w     65.00  91.00   1.00    3.00    --   95.80  77.00-120.00   26
 71  \w     64.00  90.00   1.00    3.00    --   95.80  79.00 124.99   26
 72  \w    139.00 184.00   1.00    3.00    --   95.80  79.00 124.99   45
 73  \w      8.00  66.00   1.00    3.00    --   95.80 -82.00  60.00   58
 74  \w    160.00 185.00   1.00    3.00    --   95.80  82.00  60.00   25
 75  \w     12.00 128.00   1.00    3.00    --   95.80 -82.00-120.00  116
 76  \w     63.00  89.00   1.00    3.00    --   95.80  82.00  60.00   26
;
_diffrn_measurement_device 'four-circle diffractometer'
_diffrn_measurement_device_type 'XtaLAB AFC12 (RINC): Kappa dual home/near'
_diffrn_measurement_method '\w scans'
_diffrn_orient_matrix_type 'CrysAlisPro convention (1999,Acta A55,543-557)'
_diffrn_orient_matrix_UB_11 -0.0761459000
_diffrn_orient_matrix_UB_12 0.0142196000
_diffrn_orient_matrix_UB_13 0.0295859000
_diffrn_orient_matrix_UB_21 -0.0383743000
_diffrn_orient_matrix_UB_22 -0.0929066000
_diffrn_orient_matrix_UB_23 -0.0375884000
_diffrn_orient_matrix_UB_31 0.0433641000
_diffrn_orient_matrix_UB_32 -0.0574961000
_diffrn_orient_matrix_UB_33 0.0683222000
_diffrn_radiation_monochromator graphite
_diffrn_radiation_probe x-ray
_diffrn_radiation_type CuK\a
_diffrn_radiation_wavelength 1.54184
_diffrn_reflns_av_R_equivalents 0.0962
_diffrn_reflns_av_unetI/netI 0.0363
_diffrn_reflns_Laue_measured_fraction_full 0.998
_diffrn_reflns_Laue_measured_fraction_max 0.995
_diffrn_reflns_limit_h_max 20
_diffrn_reflns_limit_h_min -20
_diffrn_reflns_limit_k_max 17
_diffrn_reflns_limit_k_min -17
_diffrn_reflns_limit_l_max 23
_diffrn_reflns_limit_l_min -23
_diffrn_reflns_number 117643
_diffrn_reflns_point_group_measured_fraction_full 0.998
_diffrn_reflns_point_group_measured_fraction_max 0.995
_diffrn_reflns_theta_full 67.684
_diffrn_reflns_theta_max 74.610
_diffrn_reflns_theta_min 3.965
_diffrn_source 'fine-focus sealed X-ray tube'
_diffrn_source_type 'Enhance (Cu) X-ray Source'
_exptl_absorpt_coefficient_mu 6.059
_exptl_absorpt_correction_T_max 1.00000
_exptl_absorpt_correction_T_min 0.11317
_exptl_absorpt_correction_type multi-scan
_exptl_absorpt_process_details
;
CrysAlisPro 1.171.39.32a (Rigaku Oxford Diffraction, 2017)
Empirical absorption correction using spherical harmonics,
 implemented in SCALE3 ABSPACK scaling algorithm.
;
_exptl_crystal_colour 'clear light yellow'
_exptl_crystal_colour_lustre clear
_exptl_crystal_colour_modifier light
_exptl_crystal_colour_primary yellow
_exptl_crystal_density_diffrn 1.350
_exptl_crystal_description block
_exptl_crystal_F_000 1792
_exptl_crystal_size_max 0.36
_exptl_crystal_size_mid 0.28
_exptl_crystal_size_min 0.22
_refine_diff_density_max 1.052
_refine_diff_density_min -1.172
_refine_diff_density_rms 0.104
_refine_ls_extinction_method none
_refine_ls_goodness_of_fit_ref 1.044
_refine_ls_hydrogen_treatment constr
_refine_ls_matrix_type full
_refine_ls_number_parameters 471
_refine_ls_number_reflns 8798
_refine_ls_number_restraints 0
_refine_ls_restrained_S_all 1.044
_refine_ls_R_factor_all 0.0503
_refine_ls_R_factor_gt 0.0469
_refine_ls_shift/su_max 0.001
_refine_ls_shift/su_mean 0.000
_refine_ls_structure_factor_coef Fsqd
_refine_ls_weighting_details 'w=1/[\s^2^(Fo^2^)+(0.0563P)^2^+11.8670P] where P=(Fo^2^+2Fc^2^)/3'
_refine_ls_weighting_scheme calc
_refine_ls_wR_factor_gt 0.1156
_refine_ls_wR_factor_ref 0.1177
_reflns_Friedel_coverage 0.000
_reflns_number_gt 8163
_reflns_number_total 8798
_reflns_threshold_expression 'I > 2\s(I)'
_cod_data_source_file c9gc01887e2.cif
_cod_data_source_block exp_674
_cod_depositor_comments 'Adding full bibliography for 7233413.cif.'
_cod_database_code 7233413
_shelx_shelxl_version_number 2016/6
_shelx_space_group_comment
;
The symmetry employed for this shelxl refinement is uniquely defined
by the following loop, which should always be used as a source of
symmetry information in preference to the above space-group names.
They are only intended as comments.
;
_shelx_estimated_absorpt_t_max 0.349
_shelx_estimated_absorpt_t_min 0.219
_reflns_odcompleteness_completeness 99.95
_reflns_odcompleteness_iscentric 1
_reflns_odcompleteness_theta 66.97
_olex2_refinement_description
;
1. Fixed Uiso
 At 1.2 times of:
  All C(H) groups, All C(H,H) groups
 At 1.5 times of:
  All C(H,H,H) groups
2.a Secondary CH2 refined with riding coordinates:
 C38(H38A,H38B), C39(H39A,H39B), C40(H40A,H40B)
2.b Aromatic/amide H refined with riding coordinates:
 C3(H3), C4(H4), C5(H5), C9(H9), C10(H10), C11(H11), C15(H15), C16(H16),
 C17(H17), C18(H18), C19(H19), C21(H21), C22(H22), C23(H23), C24(H24), C25(H25),
  C27(H27), C28(H28), C29(H29), C30(H30), C31(H31), C33(H33), C34(H34),
 C35(H35), C36(H36), C37(H37)
2.c Idealised Me refined as rotating group:
 C41(H41A,H41B,H41C), C42(H42A,H42B,H42C)
;
_olex2_submission_special_instructions 'No special instructions were received'
_oxdiff_exptl_absorpt_empirical_details
;
Empirical correction (ABSPACK) includes:
- Absorption correction using spherical harmonics
- Frame scaling
;
_oxdiff_exptl_absorpt_empirical_full_max 5.208
_oxdiff_exptl_absorpt_empirical_full_min 0.325

loop_
_space_group_symop_operation_xyz
'x, y, z'
'-x+1/2, y+1/2, -z+1/2'
'-x, -y, -z'
'x-1/2, -y-1/2, z-1/2'

loop_
_atom_site_label
_atom_site_type_symbol
_atom_site_fract_x
_atom_site_fract_y
_atom_site_fract_z
_atom_site_U_iso_or_equiv
_atom_site_adp_type
_atom_site_occupancy
_atom_site_site_symmetry_order
_atom_site_calc_flag
_atom_site_refinement_flags_posn
Pd1 Pd 0.54080(2) 0.47327(2) 0.33935(2) 0.01699(8) Uani 1 1 d .
Cl1 Cl 0.42292(5) 0.39860(6) 0.35492(4) 0.02517(18) Uani 1 1 d .
Cl2 Cl 0.66175(5) 0.54070(6) 0.32911(4) 0.02197(17) Uani 1 1 d .
S1 S 0.62112(5) 0.37757(6) 0.49895(4) 0.01884(17) Uani 1 1 d .
P1 P 0.52594(5) 0.50208(6) 0.77609(4) 0.01779(17) Uani 1 1 d .
P2 P 0.46274(5) 0.17737(6) 0.67170(4) 0.01725(17) Uani 1 1 d .
O1 O 0.69505(16) 0.39591(19) 0.55695(14) 0.0280(6) Uani 1 1 d .
O2 O 0.60190(15) 0.46213(17) 0.45072(13) 0.0215(5) Uani 1 1 d .
O3 O 0.62217(17) 0.28969(18) 0.46019(15) 0.0299(6) Uani 1 1 d .
O4 O 0.42843(15) 0.31648(16) 0.78537(13) 0.0208(5) Uani 1 1 d .
C1 C 0.3690(2) 0.2453(2) 0.7653(2) 0.0226(7) Uani 1 1 d .
C2 C 0.3753(2) 0.1825(3) 0.7089(2) 0.0235(7) Uani 1 1 d .
C3 C 0.3156(2) 0.1110(3) 0.6865(2) 0.0317(9) Uani 1 1 d .
H3 H 0.318506 0.070777 0.648713 0.038 Uiso 1 1 calc R
C4 C 0.2522(3) 0.0989(3) 0.7197(2) 0.0364(9) Uani 1 1 d .
H4 H 0.212683 0.051126 0.704273 0.044 Uiso 1 1 calc R
C5 C 0.2487(3) 0.1588(3) 0.7757(3) 0.0359(9) Uani 1 1 d .
H5 H 0.206416 0.150437 0.798230 0.043 Uiso 1 1 calc R
C6 C 0.3065(2) 0.2315(3) 0.7996(2) 0.0284(8) Uani 1 1 d .
C7 C 0.3017(3) 0.2883(3) 0.8649(2) 0.0342(9) Uani 1 1 d .
C8 C 0.3624(3) 0.3728(3) 0.8760(2) 0.0286(8) Uani 1 1 d .
C9 C 0.3608(3) 0.4411(3) 0.9284(2) 0.0330(9) Uani 1 1 d .
H9 H 0.326479 0.431692 0.958700 0.040 Uiso 1 1 calc R
C10 C 0.4086(3) 0.5218(3) 0.9364(2) 0.0343(9) Uani 1 1 d .
H10 H 0.407644 0.565757 0.972495 0.041 Uiso 1 1 calc R
C11 C 0.4584(2) 0.5376(3) 0.8905(2) 0.0291(8) Uani 1 1 d .
H11 H 0.489337 0.593694 0.895248 0.035 Uiso 1 1 calc R
C12 C 0.4633(2) 0.4712(2) 0.83711(19) 0.0224(7) Uani 1 1 d .
C13 C 0.4165(2) 0.3863(2) 0.83298(18) 0.0220(7) Uani 1 1 d .
C14 C 0.5750(2) 0.6138(2) 0.81224(18) 0.0213(7) Uani 1 1 d .
C15 C 0.5308(2) 0.6984(3) 0.7918(2) 0.0298(8) Uani 1 1 d .
H15 H 0.478406 0.696460 0.759074 0.036 Uiso 1 1 calc R
C16 C 0.5640(3) 0.7845(3) 0.8197(2) 0.0329(9) Uani 1 1 d .
H16 H 0.533796 0.840489 0.806217 0.039 Uiso 1 1 calc R
C17 C 0.6424(2) 0.7884(3) 0.8678(2) 0.0288(8) Uani 1 1 d .
H17 H 0.664542 0.846748 0.887090 0.035 Uiso 1 1 calc R
C18 C 0.6876(2) 0.7051(3) 0.8871(2) 0.0281(8) Uani 1 1 d .
H18 H 0.740803 0.707838 0.918364 0.034 Uiso 1 1 calc R
C19 C 0.6541(2) 0.6174(3) 0.85996(19) 0.0239(7) Uani 1 1 d .
H19 H 0.684347 0.561454 0.873630 0.029 Uiso 1 1 calc R
C20 C 0.6094(2) 0.4139(2) 0.79401(19) 0.0211(7) Uani 1 1 d .
C21 C 0.6277(2) 0.3613(3) 0.8583(2) 0.0261(8) Uani 1 1 d .
H21 H 0.593695 0.366207 0.889363 0.031 Uiso 1 1 calc R
C22 C 0.6966(2) 0.3015(3) 0.8757(2) 0.0304(8) Uani 1 1 d .
H22 H 0.708562 0.266170 0.918324 0.036 Uiso 1 1 calc R
C23 C 0.7477(2) 0.2945(3) 0.8299(2) 0.0317(9) Uani 1 1 d .
H23 H 0.794443 0.255485 0.842253 0.038 Uiso 1 1 calc R
C24 C 0.7292(2) 0.3455(3) 0.7657(2) 0.0316(8) Uani 1 1 d .
H24 H 0.763111 0.339988 0.734630 0.038 Uiso 1 1 calc R
C25 C 0.6600(2) 0.4049(2) 0.7475(2) 0.0233(7) Uani 1 1 d .
H25 H 0.647478 0.438646 0.704201 0.028 Uiso 1 1 calc R
C26 C 0.5512(2) 0.1346(2) 0.7397(2) 0.0228(7) Uani 1 1 d .
C27 C 0.5448(3) 0.1052(3) 0.8067(2) 0.0305(8) Uani 1 1 d .
H27 H 0.495623 0.114760 0.819720 0.037 Uiso 1 1 calc R
C28 C 0.6122(3) 0.0611(3) 0.8547(2) 0.0384(10) Uani 1 1 d .
H28 H 0.607529 0.040511 0.899539 0.046 Uiso 1 1 calc R
C29 C 0.6858(3) 0.0476(3) 0.8365(2) 0.0375(10) Uani 1 1 d .
H29 H 0.730402 0.017897 0.868826 0.045 Uiso 1 1 calc R
C30 C 0.6933(3) 0.0785(3) 0.7698(2) 0.0327(9) Uani 1 1 d .
H30 H 0.743188 0.070647 0.757799 0.039 Uiso 1 1 calc R
C31 C 0.6267(2) 0.1208(3) 0.7214(2) 0.0270(8) Uani 1 1 d .
H31 H 0.631423 0.140284 0.676327 0.032 Uiso 1 1 calc R
C32 C 0.4387(2) 0.0883(2) 0.60108(19) 0.0215(7) Uani 1 1 d .
C33 C 0.4654(2) -0.0054(3) 0.6160(2) 0.0252(7) Uani 1 1 d .
H33 H 0.500230 -0.021024 0.661163 0.030 Uiso 1 1 calc R
C34 C 0.4402(2) -0.0756(3) 0.5637(2) 0.0305(8) Uani 1 1 d .
H34 H 0.457645 -0.138495 0.573554 0.037 Uiso 1 1 calc R
C35 C 0.3887(2) -0.0512(3) 0.4964(2) 0.0321(9) Uani 1 1 d .
H35 H 0.371106 -0.098360 0.461450 0.038 Uiso 1 1 calc R
C36 C 0.3630(3) 0.0424(3) 0.4807(2) 0.0322(9) Uani 1 1 d .
H36 H 0.329368 0.057985 0.435043 0.039 Uiso 1 1 calc R
C37 C 0.3876(2) 0.1132(3) 0.5331(2) 0.0258(7) Uani 1 1 d .
H37 H 0.370224 0.176084 0.523003 0.031 Uiso 1 1 calc R
C38 C 0.4800(2) 0.2884(2) 0.63058(19) 0.0195(7) Uani 1 1 d .
H38A H 0.427949 0.308635 0.597588 0.023 Uiso 1 1 calc R
H38B H 0.495767 0.336577 0.668197 0.023 Uiso 1 1 calc R
C39 C 0.5464(2) 0.2857(2) 0.58898(19) 0.0205(7) Uani 1 1 d .
H39A H 0.601144 0.286122 0.622954 0.025 Uiso 1 1 calc R
H39B H 0.540772 0.227195 0.560953 0.025 Uiso 1 1 calc R
C40 C 0.5378(2) 0.3708(2) 0.53899(19) 0.0211(7) Uani 1 1 d .
H40A H 0.535963 0.428997 0.566102 0.025 Uiso 1 1 calc R
H40B H 0.485904 0.365938 0.501323 0.025 Uiso 1 1 calc R
C41 C 0.3247(4) 0.2213(3) 0.9308(3) 0.0498(12) Uani 1 1 d .
H41A H 0.290931 0.164816 0.920770 0.075 Uiso 1 1 calc GR
H41B H 0.315350 0.253497 0.972103 0.075 Uiso 1 1 calc GR
H41C H 0.382215 0.203832 0.940705 0.075 Uiso 1 1 calc GR
C42 C 0.2126(3) 0.3272(3) 0.8543(3) 0.0444(11) Uani 1 1 d .
H42A H 0.195848 0.361825 0.809469 0.067 Uiso 1 1 calc GR
H42B H 0.211401 0.369154 0.893576 0.067 Uiso 1 1 calc GR
H42C H 0.175135 0.274794 0.853093 0.067 Uiso 1 1 calc GR

loop_
_atom_site_aniso_label
_atom_site_aniso_U_11
_atom_site_aniso_U_22
_atom_site_aniso_U_33
_atom_site_aniso_U_23
_atom_site_aniso_U_13
_atom_site_aniso_U_12
Pd1 0.02150(13) 0.01552(12) 0.01344(13) 0.00072(8) 0.00384(9) -0.00075(8)
Cl1 0.0258(4) 0.0289(4) 0.0196(4) 0.0016(3) 0.0040(3) -0.0087(3)
Cl2 0.0228(4) 0.0232(4) 0.0214(4) 0.0033(3) 0.0083(3) -0.0003(3)
S1 0.0227(4) 0.0164(4) 0.0183(4) 0.0009(3) 0.0071(3) -0.0003(3)
P1 0.0229(4) 0.0169(4) 0.0124(4) -0.0003(3) 0.0027(3) 0.0012(3)
P2 0.0220(4) 0.0147(4) 0.0166(4) 0.0013(3) 0.0078(3) -0.0001(3)
O1 0.0246(13) 0.0286(13) 0.0283(14) 0.0085(11) 0.0027(11) -0.0010(10)
O2 0.0277(12) 0.0215(12) 0.0141(11) 0.0027(9) 0.0033(10) -0.0028(10)
O3 0.0412(15) 0.0195(12) 0.0368(15) -0.0066(11) 0.0242(13) -0.0026(11)
O4 0.0297(13) 0.0148(11) 0.0231(12) 0.0016(9) 0.0161(10) 0.0004(9)
C1 0.0265(17) 0.0178(16) 0.0258(18) 0.0052(14) 0.0112(15) 0.0007(13)
C2 0.0273(18) 0.0225(17) 0.0228(18) 0.0045(14) 0.0105(15) 0.0003(14)
C3 0.032(2) 0.033(2) 0.036(2) -0.0011(17) 0.0173(17) -0.0049(16)
C4 0.034(2) 0.039(2) 0.041(2) -0.0029(19) 0.0194(19) -0.0138(18)
C5 0.035(2) 0.033(2) 0.048(3) 0.0026(19) 0.026(2) -0.0033(17)
C6 0.035(2) 0.0250(18) 0.033(2) 0.0042(16) 0.0214(17) 0.0009(15)
C7 0.050(2) 0.0245(18) 0.040(2) 0.0053(17) 0.032(2) 0.0011(17)
C8 0.038(2) 0.0263(18) 0.0268(19) 0.0051(15) 0.0186(17) 0.0081(16)
C9 0.040(2) 0.039(2) 0.0251(19) 0.0037(17) 0.0189(17) 0.0060(18)
C10 0.040(2) 0.044(2) 0.0195(19) -0.0106(17) 0.0084(17) 0.0026(18)
C11 0.033(2) 0.032(2) 0.0231(19) -0.0066(15) 0.0087(16) -0.0025(16)
C12 0.0256(17) 0.0238(17) 0.0167(16) -0.0003(13) 0.0039(14) 0.0076(13)
C13 0.0315(18) 0.0223(16) 0.0140(16) 0.0039(13) 0.0093(14) 0.0067(14)
C14 0.0257(17) 0.0210(16) 0.0151(16) -0.0028(13) 0.0021(13) 0.0000(13)
C15 0.0311(19) 0.0254(18) 0.027(2) -0.0041(15) -0.0028(16) 0.0013(15)
C16 0.041(2) 0.0211(18) 0.033(2) -0.0043(16) 0.0032(18) 0.0032(16)
C17 0.037(2) 0.0225(17) 0.0274(19) -0.0063(15) 0.0095(16) -0.0050(15)
C18 0.0265(18) 0.0306(19) 0.0254(19) -0.0085(16) 0.0040(15) -0.0044(15)
C19 0.0281(18) 0.0231(17) 0.0205(17) -0.0025(14) 0.0064(14) -0.0001(14)
C20 0.0240(16) 0.0167(15) 0.0213(17) -0.0014(13) 0.0039(13) -0.0016(13)
C21 0.0297(18) 0.0234(17) 0.0238(19) 0.0019(14) 0.0045(15) 0.0057(14)
C22 0.0295(19) 0.0254(18) 0.031(2) 0.0039(16) 0.0000(16) 0.0050(15)
C23 0.0267(19) 0.0222(18) 0.043(2) -0.0005(16) 0.0037(17) 0.0060(15)
C24 0.0270(19) 0.0265(19) 0.043(2) -0.0040(17) 0.0133(17) 0.0012(15)
C25 0.0252(17) 0.0205(16) 0.0240(18) -0.0012(14) 0.0061(14) -0.0023(13)
C26 0.0293(18) 0.0135(15) 0.0260(18) -0.0008(13) 0.0079(15) 0.0005(13)
C27 0.041(2) 0.0267(19) 0.0233(19) 0.0054(15) 0.0077(17) 0.0068(16)
C28 0.060(3) 0.030(2) 0.0208(19) 0.0077(16) 0.0027(19) 0.0059(19)
C29 0.041(2) 0.0226(18) 0.037(2) -0.0017(17) -0.0100(19) 0.0074(17)
C30 0.0299(19) 0.0238(18) 0.040(2) 0.0021(17) 0.0023(17) 0.0052(15)
C31 0.0281(18) 0.0224(17) 0.030(2) 0.0026(15) 0.0063(15) 0.0023(14)
C32 0.0249(16) 0.0195(16) 0.0225(17) -0.0021(14) 0.0104(14) -0.0044(13)
C33 0.0302(19) 0.0218(17) 0.0260(19) -0.0010(15) 0.0117(15) -0.0023(14)
C34 0.034(2) 0.0206(17) 0.041(2) -0.0088(16) 0.0160(18) -0.0056(15)
C35 0.0276(19) 0.031(2) 0.040(2) -0.0156(17) 0.0132(17) -0.0085(16)
C36 0.0305(19) 0.036(2) 0.028(2) -0.0110(17) 0.0041(16) -0.0055(16)
C37 0.0288(18) 0.0222(17) 0.0261(19) -0.0029(15) 0.0068(15) -0.0010(14)
C38 0.0224(16) 0.0142(14) 0.0232(17) -0.0012(13) 0.0084(14) -0.0006(12)
C39 0.0265(17) 0.0154(15) 0.0210(17) 0.0000(13) 0.0087(14) -0.0005(13)
C40 0.0267(17) 0.0189(16) 0.0190(16) 0.0001(13) 0.0085(14) 0.0017(13)
C41 0.081(4) 0.039(2) 0.038(3) 0.008(2) 0.031(3) -0.004(2)
C42 0.044(3) 0.035(2) 0.064(3) -0.005(2) 0.033(2) -0.0015(19)

loop_
_atom_type_symbol
_atom_type_description
_atom_type_scat_dispersion_real
_atom_type_scat_dispersion_imag
_atom_type_scat_source
C C 0.0181 0.0091 'International Tables Vol C Tables 4.2.6.8 and 6.1.1.4'
H H 0.0000 0.0000 'International Tables Vol C Tables 4.2.6.8 and 6.1.1.4'
Cl Cl 0.3639 0.7018 'International Tables Vol C Tables 4.2.6.8 and 6.1.1.4'
O O 0.0492 0.0322 'International Tables Vol C Tables 4.2.6.8 and 6.1.1.4'
P P 0.2955 0.4335 'International Tables Vol C Tables 4.2.6.8 and 6.1.1.4'
Pd Pd 0.1215 3.9337 'International Tables Vol C Tables 4.2.6.8 and 6.1.1.4'
S S 0.3331 0.5567 'International Tables Vol C Tables 4.2.6.8 and 6.1.1.4'

loop_
_geom_angle_atom_site_label_1
_geom_angle_atom_site_label_2
_geom_angle_atom_site_label_3
_geom_angle
_geom_angle_site_symmetry_1
_geom_angle_site_symmetry_3
Cl2 Pd1 Cl1 176.52(3) . .
P1 Pd1 Cl1 89.01(3) 3_666 .
P1 Pd1 Cl2 93.92(3) 3_666 .
O2 Pd1 Cl1 91.85(7) . .
O2 Pd1 Cl2 85.39(7) . .
O2 Pd1 P1 175.09(7) . 3_666
O1 S1 O2 109.62(15) . .
O1 S1 C40 106.58(16) . .
O2 S1 C40 104.51(15) . .
O3 S1 O1 114.99(17) . .
O3 S1 O2 112.88(15) . .
O3 S1 C40 107.49(16) . .
C12 P1 Pd1 117.19(12) . 3_666
C12 P1 C20 105.17(16) . .
C14 P1 Pd1 107.55(11) . 3_666
C14 P1 C12 103.74(16) . .
C14 P1 C20 105.41(16) . .
C20 P1 Pd1 116.47(12) . 3_666
C2 P2 C32 106.64(17) . .
C2 P2 C38 112.62(16) . .
C26 P2 C2 108.99(17) . .
C26 P2 C32 106.84(16) . .
C26 P2 C38 114.12(16) . .
C38 P2 C32 107.19(16) . .
S1 O2 Pd1 130.93(14) . .
C1 O4 C13 117.9(3) . .
O4 C1 C2 117.4(3) . .
O4 C1 C6 122.8(3) . .
C6 C1 C2 119.7(3) . .
C1 C2 P2 124.4(3) . .
C3 C2 P2 116.2(3) . .
C3 C2 C1 118.9(3) . .
C2 C3 H3 119.4 . .
C4 C3 C2 121.2(4) . .
C4 C3 H3 119.4 . .
C3 C4 H4 120.6 . .
C5 C4 C3 118.9(4) . .
C5 C4 H4 120.6 . .
C4 C5 H5 119.0 . .
C4 C5 C6 121.9(4) . .
C6 C5 H5 119.0 . .
C1 C6 C5 119.3(4) . .
C1 C6 C7 122.5(4) . .
C5 C6 C7 118.1(3) . .
C6 C7 C8 109.9(3) . .
C6 C7 C41 107.8(3) . .
C6 C7 C42 109.9(4) . .
C8 C7 C41 110.2(4) . .
C8 C7 C42 109.0(3) . .
C41 C7 C42 110.0(4) . .
C9 C8 C7 119.3(3) . .
C9 C8 C13 118.4(4) . .
C13 C8 C7 122.2(3) . .
C8 C9 H9 119.2 . .
C10 C9 C8 121.6(4) . .
C10 C9 H9 119.2 . .
C9 C10 H10 120.2 . .
C9 C10 C11 119.7(4) . .
C11 C10 H10 120.2 . .
C10 C11 H11 119.2 . .
C10 C11 C12 121.5(4) . .
C12 C11 H11 119.2 . .
C11 C12 P1 118.1(3) . .
C11 C12 C13 117.2(3) . .
C13 C12 P1 124.7(3) . .
O4 C13 C8 121.8(3) . .
O4 C13 C12 116.9(3) . .
C8 C13 C12 121.3(3) . .
C15 C14 P1 118.2(3) . .
C19 C14 P1 122.3(3) . .
C19 C14 C15 119.5(3) . .
C14 C15 H15 119.8 . .
C16 C15 C14 120.4(4) . .
C16 C15 H15 119.8 . .
C15 C16 H16 119.8 . .
C15 C16 C17 120.4(4) . .
C17 C16 H16 119.8 . .
C16 C17 H17 120.2 . .
C18 C17 C16 119.7(3) . .
C18 C17 H17 120.2 . .
C17 C18 H18 119.8 . .
C17 C18 C19 120.5(4) . .
C19 C18 H18 119.8 . .
C14 C19 H19 120.2 . .
C18 C19 C14 119.6(3) . .
C18 C19 H19 120.2 . .
C21 C20 P1 119.7(3) . .
C25 C20 P1 120.5(3) . .
C25 C20 C21 119.5(3) . .
C20 C21 H21 120.1 . .
C22 C21 C20 119.9(4) . .
C22 C21 H21 120.1 . .
C21 C22 H22 119.9 . .
C23 C22 C21 120.2(4) . .
C23 C22 H22 119.9 . .
C22 C23 H23 120.0 . .
C22 C23 C24 120.1(4) . .
C24 C23 H23 120.0 . .
C23 C24 H24 119.9 . .
C23 C24 C25 120.1(4) . .
C25 C24 H24 119.9 . .
C20 C25 H25 119.9 . .
C24 C25 C20 120.2(4) . .
C24 C25 H25 119.9 . .
C27 C26 P2 121.4(3) . .
C27 C26 C31 119.3(3) . .
C31 C26 P2 118.9(3) . .
C26 C27 H27 120.2 . .
C26 C27 C28 119.7(4) . .
C28 C27 H27 120.2 . .
C27 C28 H28 119.6 . .
C29 C28 C27 120.7(4) . .
C29 C28 H28 119.6 . .
C28 C29 H29 120.0 . .
C28 C29 C30 120.0(4) . .
C30 C29 H29 120.0 . .
C29 C30 H30 120.0 . .
C31 C30 C29 119.9(4) . .
C31 C30 H30 120.0 . .
C26 C31 H31 119.8 . .
C30 C31 C26 120.4(4) . .
C30 C31 H31 119.8 . .
C33 C32 P2 120.1(3) . .
C33 C32 C37 120.6(3) . .
C37 C32 P2 119.1(3) . .
C32 C33 H33 120.0 . .
C34 C33 C32 120.0(4) . .
C34 C33 H33 120.0 . .
C33 C34 H34 120.3 . .
C33 C34 C35 119.5(4) . .
C35 C34 H34 120.3 . .
C34 C35 H35 119.6 . .
C36 C35 C34 120.9(4) . .
C36 C35 H35 119.6 . .
C35 C36 H36 120.0 . .
C35 C36 C37 120.0(4) . .
C37 C36 H36 120.0 . .
C32 C37 H37 120.5 . .
C36 C37 C32 119.0(4) . .
C36 C37 H37 120.5 . .
P2 C38 H38A 108.4 . .
P2 C38 H38B 108.4 . .
H38A C38 H38B 107.5 . .
C39 C38 P2 115.6(2) . .
C39 C38 H38A 108.4 . .
C39 C38 H38B 108.4 . .
C38 C39 H39A 109.5 . .
C38 C39 H39B 109.5 . .
H39A C39 H39B 108.1 . .
C40 C39 C38 110.7(3) . .
C40 C39 H39A 109.5 . .
C40 C39 H39B 109.5 . .
S1 C40 H40A 109.3 . .
S1 C40 H40B 109.3 . .
C39 C40 S1 111.5(2) . .
C39 C40 H40A 109.3 . .
C39 C40 H40B 109.3 . .
H40A C40 H40B 108.0 . .
C7 C41 H41A 109.5 . .
C7 C41 H41B 109.5 . .
C7 C41 H41C 109.5 . .
H41A C41 H41B 109.5 . .
H41A C41 H41C 109.5 . .
H41B C41 H41C 109.5 . .
C7 C42 H42A 109.5 . .
C7 C42 H42B 109.5 . .
C7 C42 H42C 109.5 . .
H42A C42 H42B 109.5 . .
H42A C42 H42C 109.5 . .
H42B C42 H42C 109.5 . .

loop_
_geom_bond_atom_site_label_1
_geom_bond_atom_site_label_2
_geom_bond_distance
_geom_bond_site_symmetry_2
Pd1 Cl1 2.3193(8) .
Pd1 Cl2 2.2868(8) .
Pd1 P1 2.2226(8) 3_666
Pd1 O2 2.112(2) .
S1 O1 1.446(3) .
S1 O2 1.482(2) .
S1 O3 1.439(3) .
S1 C40 1.766(3) .
P1 C12 1.820(4) .
P1 C14 1.813(4) .
P1 C20 1.823(4) .
P2 C2 1.793(4) .
P2 C26 1.790(4) .
P2 C32 1.804(4) .
P2 C38 1.800(3) .
O4 C1 1.386(4) .
O4 C13 1.388(4) .
C1 C2 1.420(5) .
C1 C6 1.389(5) .
C2 C3 1.395(5) .
C3 H3 0.9300 .
C3 C4 1.386(5) .
C4 H4 0.9300 .
C4 C5 1.376(6) .
C5 H5 0.9300 .
C5 C6 1.393(6) .
C6 C7 1.505(5) .
C7 C8 1.533(6) .
C7 C41 1.537(6) .
C7 C42 1.547(6) .
C8 C9 1.392(6) .
C8 C13 1.393(5) .
C9 H9 0.9300 .
C9 C10 1.366(6) .
C10 H10 0.9300 .
C10 C11 1.382(6) .
C11 H11 0.9300 .
C11 C12 1.403(5) .
C12 C13 1.412(5) .
C14 C15 1.394(5) .
C14 C19 1.392(5) .
C15 H15 0.9300 .
C15 C16 1.373(5) .
C16 H16 0.9300 .
C16 C17 1.386(6) .
C17 H17 0.9300 .
C17 C18 1.383(5) .
C18 H18 0.9300 .
C18 C19 1.390(5) .
C19 H19 0.9300 .
C20 C21 1.398(5) .
C20 C25 1.390(5) .
C21 H21 0.9300 .
C21 C22 1.390(5) .
C22 H22 0.9300 .
C22 C23 1.384(6) .
C23 H23 0.9300 .
C23 C24 1.385(6) .
C24 H24 0.9300 .
C24 C25 1.390(5) .
C25 H25 0.9300 .
C26 C27 1.384(5) .
C26 C31 1.411(5) .
C27 H27 0.9300 .
C27 C28 1.392(6) .
C28 H28 0.9300 .
C28 C29 1.381(7) .
C29 H29 0.9300 .
C29 C30 1.388(6) .
C30 H30 0.9300 .
C30 C31 1.376(5) .
C31 H31 0.9300 .
C32 C33 1.388(5) .
C32 C37 1.398(5) .
C33 H33 0.9300 .
C33 C34 1.387(5) .
C34 H34 0.9300 .
C34 C35 1.387(6) .
C35 H35 0.9300 .
C35 C36 1.385(6) .
C36 H36 0.9300 .
C36 C37 1.392(5) .
C37 H37 0.9300 .
C38 H38A 0.9700 .
C38 H38B 0.9700 .
C38 C39 1.532(4) .
C39 H39A 0.9700 .
C39 H39B 0.9700 .
C39 C40 1.511(5) .
C40 H40A 0.9700 .
C40 H40B 0.9700 .
C41 H41A 0.9600 .
C41 H41B 0.9600 .
C41 H41C 0.9600 .
C42 H42A 0.9600 .
C42 H42B 0.9600 .
C42 H42C 0.9600 .

loop_
_smtbx_masks_void_nr
_smtbx_masks_void_average_x
_smtbx_masks_void_average_y
_smtbx_masks_void_average_z
_smtbx_masks_void_volume
_smtbx_masks_void_count_electrons
1 0.000 0.500 0.500 397.1 109.9
2 -0.074 0.325 0.830 8.7 0.0
3 0.074 0.675 0.170 8.7 0.0
4 0.500 0.000 0.000 397.1 109.9
5 0.426 0.175 0.330 8.7 0.0
6 0.574 0.825 0.670 8.7 0.0
